data_7036173
loop_
_publ_author_name
'Howarth, Ashlee J.'
'Majewski, Marek B.'
'Brown, Christopher M.'
'Lelj, Francesco'
'Wolf, Michael O.'
'Patrick, Brian O.'

_publ_section_title
;
 Emissive Ir(iii) complexes bearing thienylamido groups on a
 1,10-phenanthroline scaffold.
;
_journal_issue 37
_journal_name_full 'Dalton transactions (Cambridge, England : 2003)'
_journal_page_first 16272
_journal_page_last 16279
_journal_paper_doi 10.1039/c5dt02691a
_journal_volume 44
_journal_year 2015
_chemical_formula_sum 'C41.13 H31.25 B Cl3.63 F4 Ir N7 O S2'
_chemical_formula_weight 1111.12
_chemical_name_systematic
; 
 ? 
;
_space_group_IT_number 15
_symmetry_cell_setting monoclinic
_symmetry_space_group_name_Hall '-C 2yc'
_symmetry_space_group_name_H-M 'C 1 2/c 1'
_atom_sites_solution_hydrogens geom
_atom_sites_solution_primary direct
_atom_sites_solution_secondary difmap
_audit_creation_method SHELXL-97
_audit_update_record
;
2014-11-23 deposited with the CCDC.
2015-08-17 downloaded from the CCDC.
;
_cell_angle_alpha 90.00
_cell_angle_beta 99.572(5)
_cell_angle_gamma 90.00
_cell_formula_units_Z 8
_cell_length_a 32.990(8)
_cell_length_b 16.515(4)
_cell_length_c 15.788(4)
_cell_measurement_reflns_used 5969
_cell_measurement_temperature 90.0(1)
_cell_measurement_theta_max 22.74
_cell_measurement_theta_min 2.25
_cell_volume 8482(4)
_computing_cell_refinement 'Bruker SAINT'
_computing_data_collection 'Bruker APEX2'
_computing_data_reduction 'Bruker SAINT'
_computing_molecular_graphics 'Bruker SHELXTL'
_computing_publication_material 'Bruker SHELXTL'
_computing_structure_refinement 'SHELXL-97 (Sheldrick, 2008)'
_computing_structure_solution 'SHELXS-97 (Sheldrick, 2008)'
_diffrn_ambient_temperature 90.0(1)
_diffrn_measured_fraction_theta_full 0.999
_diffrn_measured_fraction_theta_max 0.999
_diffrn_measurement_device_type 'Bruker APEX-II CCD'
_diffrn_measurement_method '\f and \w scans'
_diffrn_radiation_monochromator graphite
_diffrn_radiation_source 'fine-focus sealed tube'
_diffrn_radiation_type MoK\a
_diffrn_radiation_wavelength 0.71073
_diffrn_reflns_av_R_equivalents 0.1116
_diffrn_reflns_av_sigmaI/netI 0.0752
_diffrn_reflns_limit_h_max 36
_diffrn_reflns_limit_h_min -36
_diffrn_reflns_limit_k_max 18
_diffrn_reflns_limit_k_min -18
_diffrn_reflns_limit_l_max 17
_diffrn_reflns_limit_l_min -17
_diffrn_reflns_number 32336
_diffrn_reflns_theta_full 23.28
_diffrn_reflns_theta_max 23.28
_diffrn_reflns_theta_min 1.83
_diffrn_standards_number 0
_exptl_absorpt_coefficient_mu 3.537
_exptl_absorpt_correction_T_max 0.868
_exptl_absorpt_correction_T_min 0.751
_exptl_absorpt_correction_type multi-scan
_exptl_absorpt_process_details 'SADABS (Sheldrick, 2008)'
_exptl_crystal_colour yellow
_exptl_crystal_density_diffrn 1.740
_exptl_crystal_density_method 'not measured'
_exptl_crystal_description irregular
_exptl_crystal_F_000 4373
_exptl_crystal_size_max 0.07
_exptl_crystal_size_mid 0.05
_exptl_crystal_size_min 0.04
_refine_diff_density_max 1.472
_refine_diff_density_min -0.778
_refine_diff_density_rms 0.121
_refine_ls_extinction_method none
_refine_ls_goodness_of_fit_ref 1.054
_refine_ls_hydrogen_treatment mixed
_refine_ls_matrix_type full
_refine_ls_number_parameters 621
_refine_ls_number_reflns 6102
_refine_ls_number_restraints 922
_refine_ls_restrained_S_all 0.991
_refine_ls_R_factor_all 0.0977
_refine_ls_R_factor_gt 0.0525
_refine_ls_shift/su_max 0.001
_refine_ls_shift/su_mean 0.000
_refine_ls_structure_factor_coef Fsqd
_refine_ls_weighting_details 'calc w=1/[\s^2^(Fo^2^)+(0.0559P)^2^+41.9243P] where P=(Fo^2^+2Fc^2^)/3'
_refine_ls_weighting_scheme calc
_refine_ls_wR_factor_gt 0.1105
_refine_ls_wR_factor_ref 0.1287
_reflns_number_gt 4047
_reflns_number_total 6102
_reflns_threshold_expression >2\s(I)
_cod_data_source_file c5dt02691a2.cif
_cod_data_source_block mw173
_cod_depositor_comments
;
The following automatic conversions were performed:

'_symmetry_cell_setting' value 'Monoclinic' changed to 'monoclinic'
according to
/usr/data/users/saulius/crontab/automatic-downloads/rss-feeds/RSC/lib/dictionaries/cif_core.dic
dictionary named 'cif_core.dic' version 2.4.2 from 2011-04-26.

Automatic conversion script
Id: cif_fix_values 3271 2015-04-21 07:52:19Z andrius 

 Adding full bibliography for 7036173--7036175.cif.
;
_cod_original_cell_volume 8482(3)
_cod_original_sg_symbol_H-M C2/c
_cod_database_code 7036173

loop_
_symmetry_equiv_pos_as_xyz
'x, y, z'
'-x, y, -z+1/2'
'x+1/2, y+1/2, z'
'-x+1/2, y+1/2, -z+1/2'
'-x, -y, -z'
'x, -y, z-1/2'
'-x+1/2, -y+1/2, -z'
'x+1/2, -y+1/2, z-1/2'

loop_
_atom_site_label
_atom_site_type_symbol
_atom_site_fract_x
_atom_site_fract_y
_atom_site_fract_z
_atom_site_U_iso_or_equiv
_atom_site_adp_type
_atom_site_occupancy
_atom_site_symmetry_multiplicity
_atom_site_calc_flag
_atom_site_refinement_flags
_atom_site_disorder_assembly
_atom_site_disorder_group
C1 C 0.5297(4) 0.2304(8) 0.6394(7) 0.070(3) Uani 1 1 d U . .
H1 H 0.5400 0.2838 0.6505 0.084 Uiso 1 1 calc R . .
C2 C 0.4894(4) 0.2130(10) 0.6049(9) 0.088(4) Uani 1 1 d U . .
H2 H 0.4677 0.2506 0.5887 0.106 Uiso 1 1 calc R . .
C3 C 0.4872(4) 0.1295(10) 0.5989(8) 0.087(4) Uani 1 1 d U . .
H3 H 0.4634 0.0989 0.5766 0.104 Uiso 1 1 calc R . .
C4 C 0.5417(4) 0.0193(8) 0.6427(7) 0.066(3) Uani 1 1 d U . .
C5 C 0.5174(4) -0.0498(9) 0.6299(9) 0.086(4) Uani 1 1 d U . .
H5 H 0.4885 -0.0469 0.6114 0.103 Uiso 1 1 calc R . .
C6 C 0.5377(5) -0.1231(9) 0.6455(8) 0.086(4) Uani 1 1 d U . .
H6 H 0.5222 -0.1718 0.6393 0.103 Uiso 1 1 calc R . .
C7 C 0.5793(5) -0.1274(7) 0.6696(6) 0.069(3) Uani 1 1 d U . .
H7 H 0.5923 -0.1785 0.6801 0.082 Uiso 1 1 calc R . .
C8 C 0.6028(4) -0.0564(6) 0.6789(6) 0.053(3) Uani 1 1 d U . .
H8 H 0.6318 -0.0601 0.6947 0.064 Uiso 1 1 calc R . .
C9 C 0.5846(4) 0.0194(7) 0.6656(6) 0.052(3) Uani 1 1 d U . .
C10 C 0.6150(3) 0.1321(6) 0.5539(6) 0.045(2) Uani 1 1 d U . .
C11 C 0.5875(4) 0.1571(6) 0.4822(6) 0.062(3) Uani 1 1 d U . .
H11 H 0.5606 0.1728 0.4891 0.075 Uiso 1 1 calc R . .
C12 C 0.5985(4) 0.1598(7) 0.3999(7) 0.068(3) Uani 1 1 d U . .
H12 H 0.5793 0.1782 0.3521 0.081 Uiso 1 1 calc R . .
C13 C 0.6368(4) 0.1358(8) 0.3894(7) 0.071(3) Uani 1 1 d U . .
H13 H 0.6438 0.1370 0.3335 0.085 Uiso 1 1 calc R . .
C14 C 0.6658(4) 0.1096(8) 0.4574(8) 0.075(3) Uani 1 1 d U . .
H14 H 0.6926 0.0938 0.4496 0.090 Uiso 1 1 calc R . .
C15 C 0.6538(4) 0.1077(7) 0.5371(6) 0.060(3) Uani 1 1 d U . .
C16 C 0.7210(4) 0.0500(10) 0.6249(9) 0.095(5) Uani 1 1 d U . .
H16 H 0.7375 0.0401 0.5822 0.114 Uiso 1 1 calc R . .
C17 C 0.7320(4) 0.0358(10) 0.7091(9) 0.101(5) Uani 1 1 d U . .
H17 H 0.7572 0.0134 0.7375 0.121 Uiso 1 1 calc R . .
C18 C 0.6984(4) 0.0611(8) 0.7462(8) 0.079(4) Uani 1 1 d U . .
H18 H 0.6976 0.0590 0.8060 0.095 Uiso 1 1 calc R . .
C19 C 0.6426(4) 0.3040(6) 0.6526(6) 0.063(3) Uani 1 1 d U . .
H19 H 0.6417 0.2889 0.5942 0.076 Uiso 1 1 calc R . .
C20 C 0.6548(4) 0.3842(7) 0.6777(8) 0.079(4) Uani 1 1 d U . .
H20 H 0.6617 0.4216 0.6367 0.095 Uiso 1 1 calc R . .
C21 C 0.6563(4) 0.4066(7) 0.7600(8) 0.079(4) Uani 1 1 d U . .
H21 H 0.6644 0.4600 0.7775 0.095 Uiso 1 1 calc R . .
C22 C 0.6459(3) 0.3509(6) 0.8197(6) 0.057(3) Uani 1 1 d U . .
C23 C 0.6339(3) 0.2739(6) 0.7905(6) 0.053(3) Uani 1 1 d U . .
C24 C 0.6246(3) 0.2141(6) 0.8485(6) 0.051(3) Uani 1 1 d U . .
C25 C 0.6274(3) 0.2317(6) 0.9363(6) 0.054(3) Uani 1 1 d U . .
C26 C 0.6225(4) 0.1679(6) 0.9915(6) 0.061(3) Uani 1 1 d U . .
H26 H 0.6239 0.1775 1.0513 0.073 Uiso 1 1 calc R . .
C27 C 0.6155(4) 0.0905(6) 0.9589(6) 0.059(3) Uani 1 1 d U . .
H27 H 0.6143 0.0462 0.9967 0.071 Uiso 1 1 calc R . .
C28 C 0.6103(3) 0.0776(6) 0.8708(6) 0.051(3) Uani 1 1 d U . .
H28 H 0.6037 0.0248 0.8488 0.061 Uiso 1 1 calc R . .
C29 C 0.6454(4) 0.3693(7) 0.9083(7) 0.067(3) Uani 1 1 d U . .
H29 H 0.6520 0.4227 0.9283 0.081 Uiso 1 1 calc R . .
C30 C 0.6359(4) 0.3134(7) 0.9645(7) 0.062(3) Uani 1 1 d U . .
C31 C 0.6045(4) 0.3313(7) 1.0912(7) 0.065(3) Uani 1 1 d U . .
S2 S 0.56830(9) 0.35861(17) 1.23203(16) 0.0569(7) Uani 1 1 d DU A .
C32 C 0.6112(3) 0.3527(6) 1.1833(5) 0.053(3) Uani 1 1 d DU . .
C33 C 0.6461(3) 0.3624(6) 1.2427(6) 0.058(3) Uani 1 1 d DU . .
H33 H 0.6730 0.3589 1.2289 0.069 Uiso 1 1 calc R . .
C34 C 0.6384(3) 0.3780(6) 1.3258(6) 0.055(3) Uani 1 1 d DU A .
H34 H 0.6594 0.3876 1.3736 0.066 Uiso 1 1 calc R . .
C35 C 0.5981(3) 0.3779(6) 1.3309(5) 0.049(2) Uani 1 1 d DU . .
S3 S 0.52870(16) 0.3568(3) 1.4101(3) 0.0656(18) Uani 0.800(12) 1 d PDU A 1
C36 C 0.5774(5) 0.3931(15) 1.4073(10) 0.048(3) Uani 0.800(12) 1 d PDU A 1
C37 C 0.5896(6) 0.4434(17) 1.4755(14) 0.057(6) Uani 0.800(12) 1 d PDU A 1
H37 H 0.6137 0.4760 1.4811 0.068 Uiso 0.800(12) 1 calc PR A 1
C38 C 0.5633(6) 0.4421(18) 1.5365(13) 0.076(5) Uani 0.800(12) 1 d PDU A 1
H38 H 0.5697 0.4660 1.5918 0.091 Uiso 0.800(12) 1 calc PR A 1
C39 C 0.5278(5) 0.4032(11) 1.5081(7) 0.066(5) Uani 0.800(12) 1 d PDU A 1
H39 H 0.5051 0.4014 1.5380 0.080 Uiso 0.800(12) 1 calc PR A 1
C40 C 0.5000 0.4638(12) 0.7500 0.105(7) Uani 1 2 d SU . .
H40A H 0.5078 0.4994 0.7049 0.127 Uiso 0.50 1 calc PR . .
H40B H 0.4922 0.4994 0.7951 0.127 Uiso 0.50 1 calc PR . .
N1 N 0.5523(3) 0.1647(6) 0.6552(5) 0.059(2) Uani 1 1 d U . .
N2 N 0.5247(3) 0.0988(7) 0.6302(6) 0.072(3) Uani 1 1 d U . .
N3 N 0.6685(3) 0.0879(6) 0.6885(5) 0.059(2) Uani 1 1 d U . .
N4 N 0.6827(3) 0.0804(7) 0.6106(6) 0.074(3) Uani 1 1 d U . .
N5 N 0.6326(3) 0.2503(5) 0.7057(5) 0.050(2) Uani 1 1 d U . .
N6 N 0.6142(2) 0.1375(5) 0.8167(5) 0.046(2) Uani 1 1 d U . .
N7 N 0.6385(3) 0.3338(6) 1.0527(5) 0.064(3) Uani 1 1 d U . .
O1 O 0.5712(3) 0.3114(5) 1.0536(5) 0.066(2) Uani 1 1 d U . .
F1 F 0.7465(4) -0.0538(7) 0.4595(7) 0.168(4) Uani 1 1 d U . .
F2 F 0.7545(3) 0.0524(7) 0.3932(7) 0.153(4) Uani 1 1 d U . .
F3 F 0.7996(2) 0.0267(5) 0.5088(5) 0.115(3) Uani 1 1 d U . .
F4 F 0.7998(2) -0.0494(4) 0.3915(4) 0.082(2) Uani 1 1 d U . .
Ir1 Ir 0.611116(13) 0.12982(2) 0.68038(2) 0.04404(15) Uani 1 1 d U . .
B1 B 0.7762(4) -0.0086(10) 0.4431(10) 0.061(4) Uani 1 1 d U . .
Cl1 Cl 0.54215(12) 0.4116(2) 0.7938(3) 0.1085(13) Uani 1 1 d U . .
S3B S 0.6006(11) 0.436(2) 1.489(2) 0.086(9) Uani 0.200(12) 1 d PDU A 2
C36B C 0.5751(18) 0.393(6) 1.396(3) 0.048(3) Uani 0.200(12) 1 d PDU A 2
C37B C 0.5347(17) 0.382(5) 1.402(4) 0.057(11) Uani 0.200(12) 1 d PDU A 2
H37B H 0.5154 0.3593 1.3571 0.068 Uiso 0.200(12) 1 calc PR A 2
C38B C 0.5241(13) 0.407(5) 1.480(4) 0.063(10) Uani 0.200(12) 1 d PDU A 2
H38B H 0.4973 0.4018 1.4945 0.076 Uiso 0.200(12) 1 calc PR A 2
C39B C 0.5560(15) 0.440(6) 1.533(4) 0.067(11) Uani 0.200(12) 1 d PDU A 2
H39B H 0.5544 0.4619 1.5883 0.081 Uiso 0.200(12) 1 calc PR A 2
Cl4 Cl 0.7525(3) 0.2361(7) 0.5964(10) 0.218(7) Uani 0.603(13) 1 d PDU . .
C42 C 0.7731(8) 0.2197(17) 0.5035(15) 0.109(9) Uani 0.603(13) 1 d PDU . .
H42A H 0.7745 0.1604 0.4949 0.131 Uiso 0.603(13) 1 calc PR . .
H42B H 0.8018 0.2399 0.5140 0.131 Uiso 0.603(13) 1 calc PR . .
Cl3 Cl 0.7003(3) -0.1722(6) 0.6963(7) 0.196(4) Uani 0.757(8) 1 d PDU B 1
Cl2 Cl 0.7567(3) -0.2684(6) 0.6254(12) 0.286(8) Uani 0.757(8) 1 d PDU B 1
C41 C 0.7456(8) -0.1708(14) 0.658(3) 0.280(18) Uani 0.757(8) 1 d PDU B 1
H41A H 0.7680 -0.1517 0.7032 0.336 Uiso 0.757(8) 1 calc PR B 1
H41B H 0.7436 -0.1331 0.6086 0.336 Uiso 0.757(8) 1 calc PR B 1
Cl2B Cl 0.7539(15) -0.237(3) 0.757(2) 0.34(3) Uani 0.243(8) 1 d PDU . 2
C41B C 0.7682(16) -0.228(11) 0.655(4) 0.30(2) Uani 0.243(8) 1 d PDU B 2
H41C H 0.7794 -0.2805 0.6388 0.355 Uiso 0.243(8) 1 calc PR B 2
H41D H 0.7900 -0.1869 0.6570 0.355 Uiso 0.243(8) 1 calc PR B 2
Cl3B Cl 0.7260(10) -0.2006(19) 0.577(2) 0.196(4) Uani 0.243(8) 1 d PDU B 2
H7A H 0.660(6) 0.370(12) 1.090(14) 0.235 Uiso 1 1 d . . .

loop_
_atom_site_aniso_label
_atom_site_aniso_U_11
_atom_site_aniso_U_22
_atom_site_aniso_U_33
_atom_site_aniso_U_23
_atom_site_aniso_U_13
_atom_site_aniso_U_12
C1 0.089(9) 0.061(8) 0.061(8) 0.012(6) 0.017(7) 0.018(7)
C2 0.074(9) 0.098(11) 0.094(10) 0.024(8) 0.016(8) 0.031(9)
C3 0.059(8) 0.118(11) 0.082(9) 0.012(9) 0.012(6) 0.015(9)
C4 0.081(9) 0.068(8) 0.048(7) -0.002(6) 0.011(6) 0.002(7)
C5 0.073(9) 0.087(10) 0.095(10) -0.009(8) 0.007(7) -0.033(8)
C6 0.139(12) 0.063(8) 0.062(8) -0.007(7) 0.034(8) -0.033(10)
C7 0.128(10) 0.045(7) 0.038(6) -0.005(5) 0.029(6) -0.009(8)
C8 0.088(8) 0.052(6) 0.023(5) -0.001(5) 0.019(5) -0.007(6)
C9 0.073(8) 0.057(7) 0.027(5) 0.003(5) 0.012(5) -0.012(6)
C10 0.062(6) 0.041(6) 0.035(5) -0.005(5) 0.015(5) -0.012(6)
C11 0.091(8) 0.054(7) 0.042(6) 0.003(5) 0.014(6) -0.006(6)
C12 0.102(9) 0.063(8) 0.042(6) 0.002(5) 0.020(6) -0.009(7)
C13 0.098(9) 0.077(8) 0.040(6) -0.010(6) 0.020(6) -0.017(8)
C14 0.084(8) 0.087(9) 0.061(7) -0.012(7) 0.029(7) -0.017(7)
C15 0.079(7) 0.067(8) 0.037(6) -0.010(5) 0.017(6) -0.006(6)
C16 0.053(8) 0.172(14) 0.065(8) -0.001(9) 0.024(7) 0.020(8)
C17 0.071(9) 0.163(14) 0.067(9) 0.016(9) 0.009(7) 0.032(9)
C18 0.075(9) 0.099(10) 0.058(8) 0.004(7) -0.002(7) 0.012(8)
C19 0.119(9) 0.044(6) 0.030(5) -0.006(5) 0.021(6) -0.014(6)
C20 0.124(10) 0.059(8) 0.060(7) 0.000(6) 0.030(7) -0.029(7)
C21 0.132(11) 0.047(7) 0.063(8) -0.011(6) 0.033(7) -0.023(7)
C22 0.086(7) 0.046(7) 0.042(6) -0.007(5) 0.020(5) -0.009(5)
C23 0.073(7) 0.049(6) 0.041(6) 0.002(5) 0.017(5) -0.007(5)
C24 0.070(7) 0.045(6) 0.035(6) -0.001(5) 0.002(5) -0.008(5)
C25 0.083(7) 0.037(6) 0.041(6) -0.007(5) 0.011(5) -0.004(5)
C26 0.109(9) 0.047(6) 0.030(5) 0.000(5) 0.023(6) -0.011(6)
C27 0.103(9) 0.042(6) 0.034(6) -0.001(5) 0.017(6) 0.003(6)
C28 0.095(8) 0.026(5) 0.037(5) 0.000(4) 0.021(5) -0.012(5)
C29 0.098(8) 0.052(7) 0.056(7) -0.013(6) 0.026(6) -0.015(7)
C30 0.091(8) 0.051(7) 0.045(6) -0.013(5) 0.014(6) -0.020(6)
C31 0.102(10) 0.043(6) 0.049(7) -0.009(5) 0.013(7) -0.011(7)
S2 0.0737(18) 0.0513(18) 0.0443(15) -0.0094(13) 0.0062(13) 0.0033(15)
C32 0.067(6) 0.059(7) 0.034(5) -0.017(5) 0.011(5) -0.021(6)
C33 0.074(7) 0.051(7) 0.052(6) -0.008(5) 0.022(6) -0.013(6)
C34 0.078(7) 0.051(7) 0.035(5) -0.006(5) 0.009(5) -0.006(6)
C35 0.075(7) 0.029(5) 0.044(5) 0.000(5) 0.011(5) 0.000(6)
S3 0.071(3) 0.071(4) 0.056(3) 0.009(2) 0.014(2) 0.010(2)
C36 0.075(6) 0.030(5) 0.038(6) 0.004(5) 0.009(5) 0.005(5)
C37 0.074(12) 0.063(10) 0.035(10) 0.012(8) 0.015(9) 0.012(9)
C38 0.109(11) 0.066(9) 0.060(9) 0.001(8) 0.034(9) 0.004(10)
C39 0.080(10) 0.079(10) 0.047(10) 0.040(9) 0.028(8) 0.030(8)
C40 0.088(14) 0.064(13) 0.17(2) 0.000 0.054(14) 0.000
N1 0.089(7) 0.051(6) 0.042(5) 0.003(4) 0.026(5) -0.003(6)
N2 0.073(7) 0.086(8) 0.057(6) 0.011(5) 0.013(5) 0.012(6)
N3 0.086(7) 0.067(6) 0.025(4) -0.011(4) 0.009(5) -0.005(5)
N4 0.070(7) 0.105(8) 0.048(6) -0.009(5) 0.016(5) -0.003(6)
N5 0.078(6) 0.044(5) 0.030(4) -0.001(4) 0.019(4) -0.012(4)
N6 0.075(6) 0.029(5) 0.037(4) -0.002(4) 0.019(4) -0.001(4)
N7 0.098(7) 0.064(6) 0.035(5) -0.017(4) 0.025(5) -0.023(5)
O1 0.086(6) 0.061(5) 0.047(4) -0.013(4) 0.003(4) -0.017(5)
F1 0.219(11) 0.168(11) 0.141(9) -0.046(8) 0.105(8) -0.047(9)
F2 0.121(7) 0.182(10) 0.139(8) -0.056(8) -0.029(6) 0.073(7)
F3 0.111(6) 0.113(7) 0.105(6) -0.044(5) -0.029(5) 0.041(5)
F4 0.089(5) 0.079(5) 0.082(5) 0.004(4) 0.024(4) 0.022(4)
Ir1 0.0673(3) 0.0408(2) 0.0267(2) -0.0006(2) 0.01605(16) 0.0006(3)
B1 0.042(8) 0.070(10) 0.070(9) -0.015(8) 0.011(7) -0.007(7)
Cl1 0.097(3) 0.060(2) 0.162(4) -0.027(2) 0.004(3) 0.001(2)
S3B 0.114(16) 0.087(15) 0.053(13) -0.007(12) -0.001(12) -0.014(14)
C36B 0.075(6) 0.030(5) 0.038(6) 0.004(5) 0.009(5) 0.005(5)
C37B 0.077(19) 0.05(2) 0.048(18) 0.023(18) 0.016(18) 0.018(18)
C38B 0.086(17) 0.065(17) 0.045(18) 0.015(17) 0.031(16) 0.015(16)
C39B 0.086(19) 0.065(19) 0.055(19) 0.015(18) 0.021(18) 0.004(18)
Cl4 0.167(10) 0.162(10) 0.320(19) -0.032(11) 0.027(11) -0.036(8)
C42 0.103(11) 0.098(12) 0.127(12) 0.005(9) 0.019(9) 0.009(8)
Cl3 0.195(8) 0.153(7) 0.238(9) -0.004(7) 0.032(7) -0.006(6)
Cl2 0.151(8) 0.109(7) 0.61(3) 0.031(11) 0.095(12) -0.005(6)
C41 0.14(2) 0.26(3) 0.43(4) -0.10(3) 0.01(3) 0.13(2)
Cl2B 0.27(4) 0.28(5) 0.42(6) 0.08(5) -0.13(4) -0.08(4)
C41B 0.18(4) 0.24(4) 0.46(5) -0.08(4) 0.03(4) 0.09(3)
Cl3B 0.195(8) 0.153(7) 0.238(9) -0.004(7) 0.032(7) -0.006(6)

loop_
_atom_type_symbol
_atom_type_description
_atom_type_scat_dispersion_real
_atom_type_scat_dispersion_imag
_atom_type_scat_source
C C 0.0033 0.0016 'International Tables Vol C Tables 4.2.6.8 and 6.1.1.4'
H H 0.0000 0.0000 'International Tables Vol C Tables 4.2.6.8 and 6.1.1.4'
N N 0.0061 0.0033 'International Tables Vol C Tables 4.2.6.8 and 6.1.1.4'
O O 0.0106 0.0060 'International Tables Vol C Tables 4.2.6.8 and 6.1.1.4'
F F 0.0171 0.0103 'International Tables Vol C Tables 4.2.6.8 and 6.1.1.4'
S S 0.1246 0.1234 'International Tables Vol C Tables 4.2.6.8 and 6.1.1.4'
Ir Ir -1.4442 7.9887 'International Tables Vol C Tables 4.2.6.8 and 6.1.1.4'
B B 0.0013 0.0007 'International Tables Vol C Tables 4.2.6.8 and 6.1.1.4'
Cl Cl 0.1484 0.1585 'International Tables Vol C Tables 4.2.6.8 and 6.1.1.4'

loop_
_geom_angle_atom_site_label_1
_geom_angle_atom_site_label_2
_geom_angle_atom_site_label_3
_geom_angle
_geom_angle_site_symmetry_1
_geom_angle_site_symmetry_3
N1 C1 C2 112.4(12) . .
N1 C1 H1 123.8 . .
C2 C1 H1 123.8 . .
C1 C2 C3 105.7(12) . .
C1 C2 H2 127.2 . .
C3 C2 H2 127.2 . .
N2 C3 C2 108.3(13) . .
N2 C3 H3 125.8 . .
C2 C3 H3 125.8 . .
C5 C4 C9 125.0(12) . .
C5 C4 N2 122.0(12) . .
C9 C4 N2 113.0(11) . .
C4 C5 C6 116.2(13) . .
C4 C5 H5 121.9 . .
C6 C5 H5 121.9 . .
C7 C6 C5 121.9(13) . .
C7 C6 H6 119.0 . .
C5 C6 H6 119.0 . .
C6 C7 C8 120.0(12) . .
C6 C7 H7 120.0 . .
C8 C7 H7 120.0 . .
C9 C8 C7 121.4(11) . .
C9 C8 H8 119.3 . .
C7 C8 H8 119.3 . .
C8 C9 C4 115.4(10) . .
C8 C9 Ir1 129.0(9) . .
C4 C9 Ir1 115.5(9) . .
C11 C10 C15 114.9(9) . .
C11 C10 Ir1 132.0(8) . .
C15 C10 Ir1 112.9(7) . .
C10 C11 C12 122.0(11) . .
C10 C11 H11 119.0 . .
C12 C11 H11 119.0 . .
C13 C12 C11 119.3(11) . .
C13 C12 H12 120.4 . .
C11 C12 H12 120.4 . .
C12 C13 C14 122.2(11) . .
C12 C13 H13 118.9 . .
C14 C13 H13 118.9 . .
C15 C14 C13 116.7(12) . .
C15 C14 H14 121.7 . .
C13 C14 H14 121.7 . .
C14 C15 C10 124.9(11) . .
C14 C15 N4 119.3(11) . .
C10 C15 N4 115.9(9) . .
C17 C16 N4 109.0(12) . .
C17 C16 H16 125.5 . .
N4 C16 H16 125.5 . .
C16 C17 C18 105.0(12) . .
C16 C17 H17 127.5 . .
C18 C17 H17 127.5 . .
N3 C18 C17 111.7(12) . .
N3 C18 H18 124.2 . .
C17 C18 H18 124.2 . .
N5 C19 C20 123.1(9) . .
N5 C19 H19 118.5 . .
C20 C19 H19 118.5 . .
C21 C20 C19 119.4(11) . .
C21 C20 H20 120.3 . .
C19 C20 H20 120.3 . .
C20 C21 C22 119.7(11) . .
C20 C21 H21 120.1 . .
C22 C21 H21 120.1 . .
C23 C22 C21 117.8(9) . .
C23 C22 C29 118.0(10) . .
C21 C22 C29 124.1(10) . .
N5 C23 C22 122.7(9) . .
N5 C23 C24 116.9(9) . .
C22 C23 C24 120.3(9) . .
N6 C24 C25 121.3(9) . .
N6 C24 C23 118.1(9) . .
C25 C24 C23 120.6(9) . .
C26 C25 C24 117.8(9) . .
C26 C25 C30 123.6(9) . .
C24 C25 C30 118.6(9) . .
C27 C26 C25 119.6(9) . .
C27 C26 H26 120.2 . .
C25 C26 H26 120.2 . .
C26 C27 C28 120.0(9) . .
C26 C27 H27 120.0 . .
C28 C27 H27 120.0 . .
N6 C28 C27 121.3(9) . .
N6 C28 H28 119.3 . .
C27 C28 H28 119.3 . .
C30 C29 C22 122.5(10) . .
C30 C29 H29 118.8 . .
C22 C29 H29 118.8 . .
C29 C30 N7 119.8(10) . .
C29 C30 C25 119.5(10) . .
N7 C30 C25 120.3(10) . .
O1 C31 N7 122.7(10) . .
O1 C31 C32 121.7(11) . .
N7 C31 C32 115.7(11) . .
C32 S2 C35 91.5(4) . .
C33 C32 C31 132.3(10) . .
C33 C32 S2 110.4(7) . .
C31 C32 S2 117.0(8) . .
C32 C33 C34 113.5(9) . .
C32 C33 H33 123.2 . .
C34 C33 H33 123.2 . .
C35 C34 C33 113.0(9) . .
C35 C34 H34 123.5 . .
C33 C34 H34 123.5 . .
C34 C35 C36B 135(2) . .
C34 C35 C36 129.3(9) . .
C36B C35 C36 6(3) . .
C34 C35 S2 111.4(7) . .
C36B C35 S2 114(2) . .
C36 C35 S2 119.3(8) . .
C36 S3 C39 91.3(6) . .
C37 C36 C35 128.3(13) . .
C37 C36 S3 110.2(9) . .
C35 C36 S3 120.9(9) . .
C36 C37 C38 113.4(12) . .
C36 C37 H37 123.3 . .
C38 C37 H37 123.3 . .
C39 C38 C37 112.5(11) . .
C39 C38 H38 123.7 . .
C37 C38 H38 123.7 . .
C38 C39 S3 111.5(9) . .
C38 C39 H39 124.2 . .
S3 C39 H39 124.2 . .
Cl1 C40 Cl1 118.4(12) . 2_656
Cl1 C40 H40A 107.7 . .
Cl1 C40 H40A 107.7 2_656 .
Cl1 C40 H40B 107.7 . .
Cl1 C40 H40B 107.7 2_656 .
H40A C40 H40B 107.1 . .
C1 N1 N2 105.1(10) . .
C1 N1 Ir1 140.8(9) . .
N2 N1 Ir1 112.8(7) . .
C3 N2 C4 135.2(13) . .
C3 N2 N1 108.5(11) . .
C4 N2 N1 116.3(9) . .
C18 N3 N4 105.1(10) . .
C18 N3 Ir1 139.6(8) . .
N4 N3 Ir1 115.3(7) . .
C16 N4 N3 109.2(9) . .
C16 N4 C15 136.7(10) . .
N3 N4 C15 114.1(9) . .
C19 N5 C23 117.3(8) . .
C19 N5 Ir1 129.0(7) . .
C23 N5 Ir1 113.6(6) . .
C28 N6 C24 119.6(8) . .
C28 N6 Ir1 127.5(6) . .
C24 N6 Ir1 112.7(6) . .
C31 N7 C30 120.6(10) . .
C31 N7 H7A 108(10) . .
C30 N7 H7A 128(10) . .
N1 Ir1 N3 171.7(3) . .
N1 Ir1 C9 81.4(4) . .
N3 Ir1 C9 94.7(4) . .
N1 Ir1 C10 91.0(4) . .
N3 Ir1 C10 81.7(4) . .
C9 Ir1 C10 90.0(4) . .
N1 Ir1 N5 92.8(4) . .
N3 Ir1 N5 91.7(3) . .
C9 Ir1 N5 172.1(4) . .
C10 Ir1 N5 95.5(3) . .
N1 Ir1 N6 93.7(3) . .
N3 Ir1 N6 94.0(3) . .
C9 Ir1 N6 96.7(3) . .
C10 Ir1 N6 172.3(3) . .
N5 Ir1 N6 78.3(3) . .
F1 B1 F3 117.6(14) . .
F1 B1 F4 110.8(12) . .
F3 B1 F4 111.2(11) . .
F1 B1 F2 101.3(12) . .
F3 B1 F2 107.5(12) . .
F4 B1 F2 107.6(12) . .
C36B S3B C39B 91.8(14) . .
C37B C36B C35 133(3) . .
C37B C36B S3B 110.0(18) . .
C35 C36B S3B 117(3) . .
C36B C37B C38B 114(2) . .
C36B C37B H37B 122.9 . .
C38B C37B H37B 122.9 . .
C39B C38B C37B 113(2) . .
C39B C38B H38B 123.7 . .
C37B C38B H38B 123.7 . .
C38B C39B S3B 111.3(19) . .
C38B C39B H39B 124.3 . .
S3B C39B H39B 124.3 . .
C42 Cl4 C42 61.3(17) . 7_656
C42 Cl4 Cl2B 162.2(16) . 4_656
C42 Cl4 Cl2B 131.3(15) 7_656 4_656
Cl4 C42 Cl4 118.7(17) . 7_656
Cl4 C42 H42A 107.7 . .
Cl4 C42 H42A 107.7 7_656 .
Cl4 C42 H42B 107.7 . .
Cl4 C42 H42B 107.7 7_656 .
H42A C42 H42B 107.1 . .
Cl3 C41 Cl2 109.3(14) . .
Cl3 C41 H41A 109.8 . .
Cl2 C41 H41A 109.8 . .
Cl3 C41 H41B 109.8 . .
Cl2 C41 H41B 109.8 . .
H41A C41 H41B 108.3 . .
C41B Cl2B Cl4 168(3) . 4_646
Cl2B C41B Cl3B 111.2(14) . .
Cl2B C41B H41C 109.4 . .
Cl3B C41B H41C 109.4 . .
Cl2B C41B H41D 109.4 . .
Cl3B C41B H41D 109.4 . .
H41C C41B H41D 108.0 . .

loop_
_geom_bond_atom_site_label_1
_geom_bond_atom_site_label_2
_geom_bond_distance
_geom_bond_site_symmetry_2
C1 N1 1.317(14) .
C1 C2 1.382(16) .
C1 H1 0.9500 .
C2 C3 1.384(18) .
C2 H2 0.9500 .
C3 N2 1.352(14) .
C3 H3 0.9500 .
C4 C5 1.390(16) .
C4 C9 1.402(15) .
C4 N2 1.429(15) .
C5 C6 1.386(18) .
C5 H5 0.9500 .
C6 C7 1.364(17) .
C6 H6 0.9500 .
C7 C8 1.400(15) .
C7 H7 0.9500 .
C8 C9 1.389(14) .
C8 H8 0.9500 .
C9 Ir1 2.018(11) .
C10 C11 1.390(14) .
C10 C15 1.409(14) .
C10 Ir1 2.022(9) .
C11 C12 1.407(14) .
C11 H11 0.9500 .
C12 C13 1.361(16) .
C12 H12 0.9500 .
C13 C14 1.384(16) .
C13 H13 0.9500 .
C14 C15 1.381(15) .
C14 H14 0.9500 .
C15 N4 1.446(14) .
C16 C17 1.339(17) .
C16 N4 1.343(14) .
C16 H16 0.9500 .
C17 C18 1.400(17) .
C17 H17 0.9500 .
C18 N3 1.303(13) .
C18 H18 0.9500 .
C19 N5 1.302(12) .
C19 C20 1.420(15) .
C19 H19 0.9500 .
C20 C21 1.343(15) .
C20 H20 0.9500 .
C21 C22 1.401(15) .
C21 H21 0.9500 .
C22 C23 1.388(13) .
C22 C29 1.434(14) .
C23 N5 1.387(12) .
C23 C24 1.415(14) .
C24 N6 1.382(12) .
C24 C25 1.404(13) .
C25 C26 1.394(14) .
C25 C30 1.434(14) .
C26 C27 1.383(14) .
C26 H26 0.9500 .
C27 C28 1.389(13) .
C27 H27 0.9500 .
C28 N6 1.327(11) .
C28 H28 0.9500 .
C29 C30 1.354(15) .
C29 H29 0.9500 .
C30 N7 1.420(13) .
C31 O1 1.205(13) .
C31 N7 1.363(15) .
C31 C32 1.477(13) .
S2 C32 1.722(10) .
S2 C35 1.731(9) .
C32 C33 1.368(12) .
C33 C34 1.401(12) .
C33 H33 0.9500 .
C34 C35 1.344(11) .
C34 H34 0.9500 .
C35 C36B 1.40(5) .
C35 C36 1.502(16) .
S3 C36 1.723(12) .
S3 C39 1.731(11) .
C36 C37 1.367(14) .
C37 C38 1.401(14) .
C37 H37 0.9500 .
C38 C39 1.344(13) .
C38 H38 0.9500 .
C39 H39 0.9500 .
C40 Cl1 1.685(10) .
C40 Cl1 1.685(10) 2_656
C40 H40A 0.9900 .
C40 H40B 0.9900 .
N1 N2 1.432(13) .
N1 Ir1 1.999(10) .
N3 N4 1.392(12) .
N3 Ir1 2.001(10) .
N5 Ir1 2.127(8) .
N6 Ir1 2.142(7) .
N7 H7A 1.0(2) .
F1 B1 1.292(16) .
F2 B1 1.400(17) .
F3 B1 1.322(14) .
F4 B1 1.393(15) .
S3B C36B 1.72(2) .
S3B C39B 1.73(2) .
C36B C37B 1.36(2) .
C37B C38B 1.40(2) .
C37B H37B 0.9500 .
C38B C39B 1.34(2) .
C38B H38B 0.9500 .
C39B H39B 0.9500 .
Cl4 C42 1.737(17) .
Cl4 C42 1.82(3) 7_656
Cl4 Cl2B 2.40(4) 4_656
C42 Cl4 1.82(3) 7_656
C42 H42A 0.9900 .
C42 H42B 0.9900 .
Cl3 C41 1.705(18) .
Cl2 C41 1.748(17) .
C41 H41A 0.9900 .
C41 H41B 0.9900 .
Cl2B C41B 1.76(2) .
Cl2B Cl4 2.40(4) 4_646
C41B Cl3B 1.76(2) .
C41B H41C 0.9900 .
C41B H41D 0.9900 .

loop_
_geom_torsion_atom_site_label_1
_geom_torsion_atom_site_label_2
_geom_torsion_atom_site_label_3
_geom_torsion_atom_site_label_4
_geom_torsion
_geom_torsion_site_symmetry_1
_geom_torsion_site_symmetry_4
N1 C1 C2 C3 -0.2(15) . .
C1 C2 C3 N2 1.1(15) . .
C9 C4 C5 C6 3.3(19) . .
N2 C4 C5 C6 -179.0(11) . .
C4 C5 C6 C7 -1.9(19) . .
C5 C6 C7 C8 -0.2(18) . .
C6 C7 C8 C9 1.2(15) . .
C7 C8 C9 C4 0.1(14) . .
C7 C8 C9 Ir1 176.7(7) . .
C5 C4 C9 C8 -2.4(16) . .
N2 C4 C9 C8 179.7(9) . .
C5 C4 C9 Ir1 -179.5(10) . .
N2 C4 C9 Ir1 2.6(12) . .
C15 C10 C11 C12 -1.8(15) . .
Ir1 C10 C11 C12 174.1(8) . .
C10 C11 C12 C13 1.3(17) . .
C11 C12 C13 C14 -0.9(19) . .
C12 C13 C14 C15 1.0(18) . .
C13 C14 C15 C10 -1.7(18) . .
C13 C14 C15 N4 179.6(11) . .
C11 C10 C15 C14 2.0(17) . .
Ir1 C10 C15 C14 -174.7(9) . .
C11 C10 C15 N4 -179.2(9) . .
Ir1 C10 C15 N4 4.1(12) . .
N4 C16 C17 C18 -1.2(19) . .
C16 C17 C18 N3 0.9(19) . .
N5 C19 C20 C21 0(2) . .
C19 C20 C21 C22 0(2) . .
C20 C21 C22 C23 -0.5(19) . .
C20 C21 C22 C29 -178.2(12) . .
C21 C22 C23 N5 1.0(17) . .
C29 C22 C23 N5 178.9(10) . .
C21 C22 C23 C24 177.4(11) . .
C29 C22 C23 C24 -4.8(17) . .
N5 C23 C24 N6 -1.3(15) . .
C22 C23 C24 N6 -177.8(10) . .
N5 C23 C24 C25 176.6(10) . .
C22 C23 C24 C25 0.0(17) . .
N6 C24 C25 C26 4.9(16) . .
C23 C24 C25 C26 -172.8(10) . .
N6 C24 C25 C30 -176.2(10) . .
C23 C24 C25 C30 6.0(17) . .
C24 C25 C26 C27 0.6(17) . .
C30 C25 C26 C27 -178.2(12) . .
C25 C26 C27 C28 -5.0(18) . .
C26 C27 C28 N6 4.0(18) . .
C23 C22 C29 C30 3.5(18) . .
C21 C22 C29 C30 -178.8(12) . .
C22 C29 C30 N7 175.9(11) . .
C22 C29 C30 C25 2.5(18) . .
C26 C25 C30 C29 171.6(11) . .
C24 C25 C30 C29 -7.2(17) . .
C26 C25 C30 N7 -1.8(18) . .
C24 C25 C30 N7 179.4(10) . .
O1 C31 C32 C33 166.2(11) . .
N7 C31 C32 C33 -12.3(18) . .
O1 C31 C32 S2 -6.8(15) . .
N7 C31 C32 S2 174.7(8) . .
C35 S2 C32 C33 2.2(8) . .
C35 S2 C32 C31 176.6(8) . .
C31 C32 C33 C34 -176.0(11) . .
S2 C32 C33 C34 -2.7(12) . .
C32 C33 C34 C35 1.8(14) . .
C33 C34 C35 C36B -177(6) . .
C33 C34 C35 C36 -179.1(15) . .
C33 C34 C35 S2 -0.1(12) . .
C32 S2 C35 C34 -1.2(8) . .
C32 S2 C35 C36B 176(4) . .
C32 S2 C35 C36 177.9(13) . .
C34 C35 C36 C37 33(3) . .
C36B C35 C36 C37 -133(46) . .
S2 C35 C36 C37 -146(2) . .
C34 C35 C36 S3 -157.2(12) . .
C36B C35 C36 S3 37(43) . .
S2 C35 C36 S3 24(2) . .
C39 S3 C36 C37 -4.9(18) . .
C39 S3 C36 C35 -176.7(19) . .
C35 C36 C37 C38 -179(3) . .
S3 C36 C37 C38 10(3) . .
C36 C37 C38 C39 -11(3) . .
C37 C38 C39 S3 7(3) . .
C36 S3 C39 C38 -1.3(19) . .
C2 C1 N1 N2 -0.7(12) . .
C2 C1 N1 Ir1 164.3(9) . .
C2 C3 N2 C4 178.7(12) . .
C2 C3 N2 N1 -1.5(14) . .
C5 C4 N2 C3 -7(2) . .
C9 C4 N2 C3 170.6(12) . .
C5 C4 N2 N1 172.9(10) . .
C9 C4 N2 N1 -9.2(13) . .
C1 N1 N2 C3 1.4(11) . .
Ir1 N1 N2 C3 -168.4(7) . .
C1 N1 N2 C4 -178.8(9) . .
Ir1 N1 N2 C4 11.5(11) . .
C17 C18 N3 N4 -0.2(15) . .
C17 C18 N3 Ir1 176.8(10) . .
C17 C16 N4 N3 1.2(17) . .
C17 C16 N4 C15 180.0(14) . .
C18 N3 N4 C16 -0.6(14) . .
Ir1 N3 N4 C16 -178.5(9) . .
C18 N3 N4 C15 -179.7(10) . .
Ir1 N3 N4 C15 2.4(12) . .
C14 C15 N4 C16 -4(2) . .
C10 C15 N4 C16 177.0(15) . .
C14 C15 N4 N3 174.5(10) . .
C10 C15 N4 N3 -4.3(14) . .
C20 C19 N5 C23 0.2(17) . .
C20 C19 N5 Ir1 177.0(9) . .
C22 C23 N5 C19 -0.9(16) . .
C24 C23 N5 C19 -177.4(10) . .
C22 C23 N5 Ir1 -178.1(9) . .
C24 C23 N5 Ir1 5.4(12) . .
C27 C28 N6 C24 1.5(16) . .
C27 C28 N6 Ir1 176.0(8) . .
C25 C24 N6 C28 -6.0(15) . .
C23 C24 N6 C28 171.8(10) . .
C25 C24 N6 Ir1 178.7(8) . .
C23 C24 N6 Ir1 -3.5(12) . .
O1 C31 N7 C30 0.7(18) . .
C32 C31 N7 C30 179.2(9) . .
C29 C30 N7 C31 118.7(13) . .
C25 C30 N7 C31 -68.0(16) . .
C1 N1 Ir1 N3 -110(3) . .
N2 N1 Ir1 N3 55(3) . .
C1 N1 Ir1 C9 -171.7(12) . .
N2 N1 Ir1 C9 -7.5(6) . .
C1 N1 Ir1 C10 -81.9(12) . .
N2 N1 Ir1 C10 82.3(7) . .
C1 N1 Ir1 N5 13.6(12) . .
N2 N1 Ir1 N5 177.8(6) . .
C1 N1 Ir1 N6 92.0(12) . .
N2 N1 Ir1 N6 -103.8(6) . .
C18 N3 Ir1 N1 -149(2) . .
N4 N3 Ir1 N1 28(3) . .
C18 N3 Ir1 C9 -87.7(13) . .
N4 N3 Ir1 C9 89.1(8) . .
C18 N3 Ir1 C10 -177.0(14) . .
N4 N3 Ir1 C10 -0.2(7) . .
C18 N3 Ir1 N5 87.7(13) . .
N4 N3 Ir1 N5 -95.5(7) . .
C18 N3 Ir1 N6 9.4(13) . .
N4 N3 Ir1 N6 -173.8(7) . .
C8 C9 Ir1 N1 -173.9(9) . .
C4 C9 Ir1 N1 2.8(7) . .
C8 C9 Ir1 N3 13.5(9) . .
C4 C9 Ir1 N3 -169.9(8) . .
C8 C9 Ir1 C10 95.1(9) . .
C4 C9 Ir1 C10 -88.2(8) . .
C8 C9 Ir1 N5 -131(2) . .
C4 C9 Ir1 N5 46(3) . .
C8 C9 Ir1 N6 -81.1(9) . .
C4 C9 Ir1 N6 95.5(8) . .
C11 C10 Ir1 N1 5.8(10) . .
C15 C10 Ir1 N1 -178.2(8) . .
C11 C10 Ir1 N3 -178.1(11) . .
C15 C10 Ir1 N3 -2.1(8) . .
C11 C10 Ir1 C9 87.2(10) . .
C15 C10 Ir1 C9 -96.8(8) . .
C11 C10 Ir1 N5 -87.1(10) . .
C15 C10 Ir1 N5 88.8(8) . .
C11 C10 Ir1 N6 -122(2) . .
C15 C10 Ir1 N6 54(3) . .
C19 N5 Ir1 N1 -89.0(10) . .
C23 N5 Ir1 N1 87.8(7) . .
C19 N5 Ir1 N3 84.1(10) . .
C23 N5 Ir1 N3 -99.1(7) . .
C19 N5 Ir1 C9 -131(3) . .
C23 N5 Ir1 C9 45(3) . .
C19 N5 Ir1 C10 2.3(10) . .
C23 N5 Ir1 C10 179.1(7) . .
C19 N5 Ir1 N6 177.8(10) . .
C23 N5 Ir1 N6 -5.4(7) . .
C28 N6 Ir1 N1 97.8(9) . .
C24 N6 Ir1 N1 -87.4(7) . .
C28 N6 Ir1 N3 -79.2(9) . .
C24 N6 Ir1 N3 95.6(7) . .
C28 N6 Ir1 C9 16.0(9) . .
C24 N6 Ir1 C9 -169.1(7) . .
C28 N6 Ir1 C10 -134(2) . .
C24 N6 Ir1 C10 40(3) . .
C28 N6 Ir1 N5 -170.1(9) . .
C24 N6 Ir1 N5 4.7(7) . .
C34 C35 C36B C37B -170(4) . .
C36 C35 C36B C37B -154(50) . .
S2 C35 C36B C37B 13(8) . .
C34 C35 C36B S3B 12(10) . .
C36 C35 C36B S3B 28(39) . .
S2 C35 C36B S3B -165(4) . .
C39B S3B C36B C37B -0.5(15) . .
C39B S3B C36B C35 178(9) . .
C35 C36B C37B C38B -179(11) . .
S3B C36B C37B C38B -1(2) . .
C36B C37B C38B C39B 2(4) . .
C37B C38B C39B S3B -2(5) . .
C36B S3B C39B C38B 2(3) . .
C42 Cl4 C42 Cl4 0.000(4) 7_656 7_656
Cl2B Cl4 C42 Cl4 -140(5) 4_656 7_656
Cl4 Cl2B C41B Cl3B 163(25) 4_646 .
